data_4078091
loop_
_publ_author_name
'Balogh, J\'anos'
'Slawin, Alexandra M. Z.'
'Nolan, Steven P.'

_publ_section_title
;
 BulkyN-Heterocyclic Carbene IPr* in Selected Organo- and Transition
 Metal-Mediated Catalytic Applications
;
_journal_issue 8
_journal_name_full Organometallics
_journal_page_first 3259
_journal_paper_doi 10.1021/om300104j
_journal_volume 31
_journal_year 2012
_chemical_formula_moiety 'C79 H71 Cl N2 Ru,1.5(C6 H6)'
_chemical_formula_sum 'C88 H80 Cl N2 Ru'
_chemical_formula_weight 1302.06
_chemical_name_systematic
; 
 ? 
;
_space_group_IT_number 14
_symmetry_cell_setting monoclinic
_symmetry_space_group_name_Hall '-P 2ybc'
_symmetry_space_group_name_H-M 'P 1 21/c 1'
_atom_sites_solution_hydrogens geom
_atom_sites_solution_primary direct
_atom_sites_solution_secondary difmap
_audit_creation_method SHELXL-97
_cell_angle_alpha 90.00
_cell_angle_beta 91.910(3)
_cell_angle_gamma 90.00
_cell_formula_units_Z 4
_cell_length_a 15.238(3)
_cell_length_b 25.562(5)
_cell_length_c 18.197(4)
_cell_measurement_reflns_used 18710
_cell_measurement_temperature 93(2)
_cell_measurement_theta_max 27.9
_cell_measurement_theta_min 2.3
_cell_volume 7084(3)
_computing_cell_refinement 'CrystalClear (Rigaku Corp., 2004)'
_computing_data_collection 'CrystalClear (Rigaku Corp., 2004)'
_computing_data_reduction 'CrystalClear (Rigaku Corp., 2004)'
_computing_molecular_graphics 'Bruker SHELXTL'
_computing_publication_material 'Bruker SHELXTL'
_computing_structure_refinement 'SHELXL-97 (Sheldrick, 1997)'
_computing_structure_solution 'SHELXS-97 (Sheldrick, 1990)'
_diffrn_ambient_temperature 93(2)
_diffrn_measured_fraction_theta_full 1.000
_diffrn_measured_fraction_theta_max 0.999
_diffrn_measurement_device_type CCD
_diffrn_measurement_method '\w scans'
_diffrn_radiation_monochromator confocal
_diffrn_radiation_source 'rotating anode'
_diffrn_radiation_type MoK\a
_diffrn_radiation_wavelength 0.71073
_diffrn_reflns_av_R_equivalents 0.1555
_diffrn_reflns_av_sigmaI/netI 0.1158
_diffrn_reflns_limit_h_max 18
_diffrn_reflns_limit_h_min -18
_diffrn_reflns_limit_k_max 30
_diffrn_reflns_limit_k_min -30
_diffrn_reflns_limit_l_max 21
_diffrn_reflns_limit_l_min -19
_diffrn_reflns_number 71281
_diffrn_reflns_theta_full 25.00
_diffrn_reflns_theta_max 25.36
_diffrn_reflns_theta_min 1.94
_exptl_absorpt_coefficient_mu 0.306
_exptl_absorpt_correction_T_max 1.000
_exptl_absorpt_correction_T_min 0.805
_exptl_absorpt_correction_type multi-scan
_exptl_absorpt_process_details 'Jacobson, R. (1998) Private communication'
_exptl_crystal_colour purple
_exptl_crystal_density_diffrn 1.221
_exptl_crystal_density_method 'not measured'
_exptl_crystal_description Platelet
_exptl_crystal_F_000 2732
_exptl_crystal_size_max 0.18
_exptl_crystal_size_mid 0.10
_exptl_crystal_size_min 0.01
_refine_diff_density_max 1.927
_refine_diff_density_min -1.507
_refine_diff_density_rms 0.105
_refine_ls_extinction_method none
_refine_ls_goodness_of_fit_ref 1.159
_refine_ls_hydrogen_treatment constr
_refine_ls_matrix_type full
_refine_ls_number_parameters 844
_refine_ls_number_reflns 12966
_refine_ls_number_restraints 6
_refine_ls_restrained_S_all 1.159
_refine_ls_R_factor_all 0.1244
_refine_ls_R_factor_gt 0.0897
_refine_ls_shift/su_max 0.004
_refine_ls_shift/su_mean 0.000
_refine_ls_structure_factor_coef Fsqd
_refine_ls_weighting_details 'calc w=1/[\s^2^(Fo^2^)+(0.0929P)^2^+17.2270P] where P=(Fo^2^+2Fc^2^)/3'
_refine_ls_weighting_scheme calc
_refine_ls_wR_factor_gt 0.2266
_refine_ls_wR_factor_ref 0.2364
_reflns_number_gt 9576
_reflns_number_total 12966
_reflns_threshold_expression >2sigma(I)
_cod_data_source_file om300104j_si_004.cif
_cod_data_source_block 9
_cod_depositor_comments
;
The following automatic conversions were performed:

'_symmetry_cell_setting' value 'Monoclinic' changed to 'monoclinic'
according to /home/saulius/struct/CIF-dictionaries/cif_core.dic
dictionary named 'cif_core.dic' version 2.4.1 from 2010-06-29.

Automatic conversion script
Id: cif_fix_values 1715 2011-07-08 13:25:40Z adriana 
;
_cod_original_cell_volume 7084(2)
_cod_original_sg_symbol_H-M P2(1)/c
_cod_database_code 4078091

loop_
_symmetry_equiv_pos_as_xyz
'x, y, z'
'-x, y+1/2, -z+1/2'
'-x, -y, -z'
'x, -y-1/2, z-1/2'

loop_
_atom_site_label
_atom_site_type_symbol
_atom_site_fract_x
_atom_site_fract_y
_atom_site_fract_z
_atom_site_U_iso_or_equiv
_atom_site_adp_type
_atom_site_occupancy
_atom_site_symmetry_multiplicity
_atom_site_calc_flag
_atom_site_refinement_flags
Ru1 Ru 0.23279(3) 0.05736(2) 0.09718(2) 0.02735(16) Uani 1 1 d .
Cl1 Cl 0.0912(2) 0.06632(11) 0.13598(15) 0.0957(9) Uani 1 1 d .
C1 C 0.2865(3) 0.1006(2) 0.1867(3) 0.0226(12) Uani 1 1 d .
N2 N 0.2930(3) 0.15418(19) 0.1925(2) 0.0228(10) Uani 1 1 d .
C3 C 0.3083(4) 0.1703(2) 0.2643(3) 0.0257(13) Uani 1 1 d .
H3A H 0.3132 0.2055 0.2810 0.031 Uiso 1 1 calc R
C4 C 0.3149(4) 0.1273(2) 0.3057(3) 0.0239(12) Uani 1 1 d .
H4A H 0.3261 0.1259 0.3574 0.029 Uiso 1 1 calc R
N5 N 0.3022(3) 0.08436(19) 0.2584(2) 0.0232(10) Uani 1 1 d .
C6 C 0.2974(4) 0.1885(2) 0.1289(3) 0.0221(12) Uani 1 1 d .
C7 C 0.2199(4) 0.2058(2) 0.0928(3) 0.0249(12) Uani 1 1 d .
C8 C 0.2282(4) 0.2327(2) 0.0268(3) 0.0254(13) Uani 1 1 d .
H8A H 0.1767 0.2445 0.0010 0.030 Uiso 1 1 calc R
C9 C 0.3105(4) 0.2430(2) -0.0030(3) 0.0261(13) Uani 1 1 d .
C10 C 0.3837(4) 0.2310(2) 0.0393(3) 0.0270(13) Uani 1 1 d .
H10A H 0.4396 0.2403 0.0217 0.032 Uiso 1 1 calc R
C11 C 0.3799(3) 0.2057(2) 0.1073(3) 0.0235(12) Uani 1 1 d .
C12 C 0.1311(4) 0.2004(2) 0.1287(3) 0.0267(13) Uani 1 1 d .
H12A H 0.1242 0.1627 0.1423 0.032 Uiso 1 1 calc R
C13 C 0.1272(4) 0.2320(2) 0.1995(3) 0.0290(13) Uani 1 1 d .
C14 C 0.1790(4) 0.2763(3) 0.2128(3) 0.0362(15) Uani 1 1 d .
H14A H 0.2207 0.2869 0.1780 0.043 Uiso 1 1 calc R
C15 C 0.1696(5) 0.3053(3) 0.2774(4) 0.0448(18) Uani 1 1 d .
H15A H 0.2057 0.3350 0.2868 0.054 Uiso 1 1 calc R
C16 C 0.1083(5) 0.2909(4) 0.3272(4) 0.055(2) Uani 1 1 d .
H16A H 0.1019 0.3108 0.3708 0.066 Uiso 1 1 calc R
C17 C 0.0565(5) 0.2480(4) 0.3138(4) 0.053(2) Uani 1 1 d .
H17A H 0.0138 0.2386 0.3483 0.064 Uiso 1 1 calc R
C18 C 0.0654(4) 0.2177(3) 0.2501(3) 0.0434(18) Uani 1 1 d .
H18A H 0.0294 0.1878 0.2417 0.052 Uiso 1 1 calc R
C19 C 0.0543(4) 0.2143(3) 0.0759(3) 0.0292(14) Uani 1 1 d .
C20 C 0.0168(4) 0.2635(3) 0.0747(3) 0.0381(16) Uani 1 1 d .
H20A H 0.0377 0.2891 0.1088 0.046 Uiso 1 1 calc R
C21 C -0.0508(4) 0.2764(3) 0.0248(4) 0.0479(19) Uani 1 1 d .
H21A H -0.0746 0.3108 0.0241 0.057 Uiso 1 1 calc R
C22 C -0.0833(4) 0.2390(4) -0.0238(4) 0.051(2) Uani 1 1 d .
H22A H -0.1308 0.2471 -0.0569 0.061 Uiso 1 1 calc R
C23 C -0.0461(5) 0.1901(3) -0.0238(4) 0.049(2) Uani 1 1 d .
H23A H -0.0667 0.1645 -0.0581 0.059 Uiso 1 1 calc R
C24 C 0.0218(4) 0.1780(3) 0.0266(3) 0.0385(16) Uani 1 1 d .
H24A H 0.0462 0.1438 0.0267 0.046 Uiso 1 1 calc R
C25 C 0.3170(4) 0.2672(3) -0.0776(3) 0.0379(16) Uani 1 1 d .
H25A H 0.3790 0.2713 -0.0892 0.057 Uiso 1 1 calc R
H25B H 0.2886 0.3016 -0.0779 0.057 Uiso 1 1 calc R
H25C H 0.2878 0.2446 -0.1144 0.057 Uiso 1 1 calc R
C26 C 0.4597(4) 0.2047(2) 0.1604(3) 0.0266(13) Uani 1 1 d .
H26A H 0.4516 0.1745 0.1944 0.032 Uiso 1 1 calc R
C27 C 0.5480(4) 0.1966(2) 0.1239(3) 0.0265(13) Uani 1 1 d .
C28 C 0.5939(4) 0.2376(3) 0.0921(3) 0.0348(15) Uani 1 1 d .
H28A H 0.5705 0.2720 0.0937 0.042 Uiso 1 1 calc R
C29 C 0.6722(4) 0.2293(3) 0.0584(4) 0.0424(17) Uani 1 1 d .
H29A H 0.7016 0.2578 0.0363 0.051 Uiso 1 1 calc R
C30 C 0.7080(4) 0.1799(3) 0.0568(4) 0.0437(18) Uani 1 1 d .
H30A H 0.7622 0.1741 0.0336 0.052 Uiso 1 1 calc R
C31 C 0.6650(5) 0.1389(3) 0.0888(4) 0.0513(19) Uani 1 1 d .
H31A H 0.6895 0.1048 0.0878 0.062 Uiso 1 1 calc R
C32 C 0.5854(4) 0.1474(3) 0.1227(3) 0.0344(15) Uani 1 1 d .
H32A H 0.5566 0.1189 0.1452 0.041 Uiso 1 1 calc R
C33 C 0.4601(4) 0.2546(3) 0.2076(3) 0.0312(14) Uani 1 1 d .
C34 C 0.5095(5) 0.2552(3) 0.2727(3) 0.0482(18) Uani 1 1 d .
H34A H 0.5437 0.2255 0.2863 0.058 Uiso 1 1 calc R
C35 C 0.5100(6) 0.2996(4) 0.3192(4) 0.061(2) Uani 1 1 d .
H35A H 0.5437 0.2992 0.3641 0.073 Uiso 1 1 calc R
C36 C 0.4616(5) 0.3432(3) 0.2995(5) 0.057(2) Uani 1 1 d .
H36A H 0.4616 0.3731 0.3306 0.068 Uiso 1 1 calc R
C37 C 0.4132(5) 0.3429(3) 0.2339(5) 0.056(2) Uani 1 1 d .
H37A H 0.3797 0.3727 0.2196 0.068 Uiso 1 1 calc R
C38 C 0.4133(5) 0.2991(3) 0.1888(4) 0.0457(18) Uani 1 1 d .
H38A H 0.3802 0.2999 0.1436 0.055 Uiso 1 1 calc R
C39 C 0.3148(4) 0.0306(2) 0.2802(3) 0.0238(12) Uani 1 1 d .
C40 C 0.2430(4) 0.0000(2) 0.2992(3) 0.0268(13) Uani 1 1 d .
C41 C 0.2567(4) -0.0528(3) 0.3144(3) 0.0306(14) Uani 1 1 d .
H41A H 0.2077 -0.0744 0.3245 0.037 Uiso 1 1 calc R
C42 C 0.3407(4) -0.0749(3) 0.3153(3) 0.0320(14) Uani 1 1 d .
C43 C 0.4117(4) -0.0422(2) 0.3041(3) 0.0297(14) Uani 1 1 d .
H43A H 0.4693 -0.0563 0.3077 0.036 Uiso 1 1 calc R
C44 C 0.4012(4) 0.0105(2) 0.2879(3) 0.0270(13) Uani 1 1 d .
C45 C 0.1544(4) 0.0258(2) 0.3117(3) 0.0292(13) Uani 1 1 d .
H45A H 0.1399 0.0479 0.2677 0.035 Uiso 1 1 calc R
C46 C 0.0802(4) -0.0139(3) 0.3188(3) 0.0338(14) Uani 1 1 d .
C47 C 0.0443(5) -0.0381(3) 0.2566(4) 0.0408(16) Uani 1 1 d .
H47A H 0.0654 -0.0292 0.2096 0.049 Uiso 1 1 calc R
C48 C -0.0217(5) -0.0750(3) 0.2617(4) 0.0477(18) Uani 1 1 d .
H48A H -0.0454 -0.0910 0.2183 0.057 Uiso 1 1 calc R
C49 C -0.0533(5) -0.0887(3) 0.3292(4) 0.0526(19) Uani 1 1 d .
H49A H -0.0982 -0.1143 0.3325 0.063 Uiso 1 1 calc R
C50 C -0.0192(5) -0.0647(3) 0.3920(5) 0.058(2) Uani 1 1 d .
H50A H -0.0409 -0.0736 0.4387 0.070 Uiso 1 1 calc R
C51 C 0.0464(5) -0.0280(3) 0.3866(4) 0.0489(19) Uani 1 1 d .
H51A H 0.0693 -0.0118 0.4301 0.059 Uiso 1 1 calc R
C52 C 0.1620(4) 0.0625(3) 0.3784(3) 0.0329(14) Uani 1 1 d .
C53 C 0.1133(5) 0.1076(3) 0.3797(4) 0.0481(19) Uani 1 1 d .
H53A H 0.0750 0.1158 0.3391 0.058 Uiso 1 1 calc R
C54 C 0.1191(6) 0.1412(3) 0.4392(5) 0.057(2) Uani 1 1 d .
H54A H 0.0840 0.1719 0.4395 0.069 Uiso 1 1 calc R
C55 C 0.1757(6) 0.1303(3) 0.4981(4) 0.054(2) Uani 1 1 d .
H55A H 0.1805 0.1539 0.5384 0.065 Uiso 1 1 calc R
C56 C 0.2251(5) 0.0853(3) 0.4985(4) 0.052(2) Uani 1 1 d .
H56A H 0.2636 0.0775 0.5392 0.063 Uiso 1 1 calc R
C57 C 0.2184(4) 0.0511(3) 0.4384(3) 0.0388(16) Uani 1 1 d .
H57A H 0.2524 0.0199 0.4384 0.047 Uiso 1 1 calc R
C58 C 0.3535(5) -0.1327(3) 0.3314(4) 0.0422(16) Uani 1 1 d .
H58A H 0.4161 -0.1413 0.3302 0.063 Uiso 1 1 calc R
H58B H 0.3209 -0.1534 0.2943 0.063 Uiso 1 1 calc R
H58C H 0.3318 -0.1407 0.3803 0.063 Uiso 1 1 calc R
C59 C 0.4803(4) 0.0465(2) 0.2888(3) 0.0296(14) Uani 1 1 d .
H59A H 0.4686 0.0735 0.2499 0.036 Uiso 1 1 calc R
C60 C 0.4886(4) 0.0758(3) 0.3627(3) 0.0324(14) Uani 1 1 d .
C61 C 0.4604(4) 0.0543(3) 0.4272(3) 0.0404(16) Uani 1 1 d .
H61A H 0.4364 0.0200 0.4265 0.048 Uiso 1 1 calc R
C62 C 0.4664(6) 0.0820(3) 0.4939(4) 0.056(2) Uani 1 1 d .
H62A H 0.4467 0.0667 0.5380 0.067 Uiso 1 1 calc R
C63 C 0.5012(6) 0.1318(4) 0.4942(4) 0.062(2) Uani 1 1 d .
H63A H 0.5037 0.1514 0.5386 0.075 Uiso 1 1 calc R
C64 C 0.5321(6) 0.1533(4) 0.4311(5) 0.068(3) Uani 1 1 d .
H64A H 0.5574 0.1873 0.4322 0.082 Uiso 1 1 calc R
C65 C 0.5264(5) 0.1254(3) 0.3653(4) 0.056(2) Uani 1 1 d .
H65A H 0.5484 0.1404 0.3218 0.067 Uiso 1 1 calc R
C66 C 0.5663(4) 0.0201(3) 0.2710(3) 0.0316(14) Uani 1 1 d .
C67 C 0.6300(4) 0.0054(3) 0.3250(3) 0.0415(17) Uani 1 1 d .
H67A H 0.6187 0.0112 0.3754 0.050 Uiso 1 1 calc R
C68 C 0.7082(4) -0.0171(3) 0.3065(4) 0.0483(19) Uani 1 1 d .
H68A H 0.7500 -0.0268 0.3439 0.058 Uiso 1 1 calc R
C69 C 0.7260(4) -0.0256(3) 0.2333(4) 0.0456(18) Uani 1 1 d .
H69A H 0.7796 -0.0417 0.2206 0.055 Uiso 1 1 calc R
C70 C 0.6664(5) -0.0108(3) 0.1791(4) 0.0460(18) Uani 1 1 d .
H70A H 0.6794 -0.0155 0.1288 0.055 Uiso 1 1 calc R
C71 C 0.5872(4) 0.0111(3) 0.1980(3) 0.0380(16) Uani 1 1 d .
H71A H 0.5457 0.0202 0.1601 0.046 Uiso 1 1 calc R
C72 C 0.2207(4) -0.0127(2) 0.0311(3) 0.0326(14) Uani 1 1 d .
C73 C 0.3100(4) -0.0051(3) 0.0586(3) 0.0305(14) Uani 1 1 d .
C74 C 0.3428(4) 0.0428(2) 0.0277(3) 0.0326(14) Uani 1 1 d .
C75 C 0.2703(4) 0.0666(2) -0.0137(3) 0.0332(14) Uani 1 1 d .
C76 C 0.1965(4) 0.0306(3) -0.0132(3) 0.0353(15) Uani 1 1 d .
C77 C 0.1649(5) -0.0583(3) 0.0481(4) 0.0435(17) Uani 1 1 d .
H77A H 0.1708 -0.0850 0.0100 0.065 Uiso 1 1 calc R
H77B H 0.1035 -0.0471 0.0498 0.065 Uiso 1 1 calc R
H77C H 0.1836 -0.0729 0.0959 0.065 Uiso 1 1 calc R
C78 C 0.3619(5) -0.0446(3) 0.1024(3) 0.0409(17) Uani 1 1 d .
H78A H 0.3906 -0.0687 0.0689 0.061 Uiso 1 1 calc R
H78B H 0.3226 -0.0642 0.1338 0.061 Uiso 1 1 calc R
H78C H 0.4066 -0.0266 0.1331 0.061 Uiso 1 1 calc R
C79 C 0.4331(5) 0.0648(3) 0.0336(4) 0.0484(18) Uani 1 1 d .
H79A H 0.4680 0.0508 -0.0062 0.073 Uiso 1 1 calc R
H79B H 0.4606 0.0550 0.0811 0.073 Uiso 1 1 calc R
H79C H 0.4303 0.1030 0.0297 0.073 Uiso 1 1 calc R
C80 C 0.2742(5) 0.1161(3) -0.0565(3) 0.0450(18) Uani 1 1 d .
H80A H 0.2941 0.1085 -0.1061 0.067 Uiso 1 1 calc R
H80B H 0.3155 0.1403 -0.0319 0.067 Uiso 1 1 calc R
H80C H 0.2158 0.1320 -0.0599 0.067 Uiso 1 1 calc R
C81 C 0.1114(5) 0.0386(3) -0.0550(4) 0.0479(19) Uani 1 1 d .
H81A H 0.1142 0.0219 -0.1033 0.072 Uiso 1 1 calc R
H81B H 0.1005 0.0761 -0.0613 0.072 Uiso 1 1 calc R
H81C H 0.0636 0.0230 -0.0277 0.072 Uiso 1 1 calc R
C82 C 0.2240(5) 0.6856(4) 0.6703(4) 0.059(2) Uani 1 1 d .
H82A H 0.2439 0.6679 0.6281 0.071 Uiso 1 1 calc R
C83 C 0.1596(5) 0.6640(4) 0.7110(4) 0.057(2) Uani 1 1 d .
H83A H 0.1345 0.6313 0.6967 0.068 Uiso 1 1 calc R
C84 C 0.1309(5) 0.6892(4) 0.7726(4) 0.060(2) Uani 1 1 d .
H84A H 0.0858 0.6739 0.8004 0.071 Uiso 1 1 calc R
C85 C 0.1671(5) 0.7364(4) 0.7942(5) 0.066(2) Uani 1 1 d .
H85A H 0.1478 0.7534 0.8371 0.079 Uiso 1 1 calc R
C86 C 0.2312(6) 0.7586(4) 0.7533(5) 0.073(3) Uani 1 1 d .
H86A H 0.2559 0.7913 0.7677 0.088 Uiso 1 1 calc R
C87 C 0.2604(6) 0.7334(4) 0.6906(5) 0.075(3) Uani 1 1 d .
H87A H 0.3047 0.7488 0.6622 0.090 Uiso 1 1 calc R
C88 C 0.1332(9) 0.5598(5) 0.0678(7) 0.125(12) Uani 0.50 1 d PG
H88A H 0.0991 0.5309 0.0507 0.150 Uiso 0.50 1 calc PR
C89 C 0.1221(9) 0.5794(6) 0.1382(8) 0.075(5) Uani 0.50 1 d PGU
H89A H 0.0804 0.5639 0.1691 0.091 Uiso 0.50 1 calc PR
C90 C 0.1720(11) 0.6217(7) 0.1632(9) 0.21(2) Uani 0.50 1 d PG
H90A H 0.1644 0.6351 0.2113 0.255 Uiso 0.50 1 calc PR
C91 C 0.2331(10) 0.6444(6) 0.1179(11) 0.27(3) Uani 0.50 1 d PG
H91A H 0.2672 0.6733 0.1351 0.321 Uiso 0.50 1 calc PR
C92 C 0.2442(8) 0.6248(5) 0.0476(9) 0.112(10) Uani 0.50 1 d PG
H92A H 0.2860 0.6403 0.0167 0.135 Uiso 0.50 1 calc PR
C93 C 0.1943(9) 0.5825(5) 0.0226(6) 0.106(9) Uani 0.50 1 d PG
H93A H 0.2019 0.5691 -0.0255 0.127 Uiso 0.50 1 calc PR

loop_
_atom_site_aniso_label
_atom_site_aniso_U_11
_atom_site_aniso_U_22
_atom_site_aniso_U_33
_atom_site_aniso_U_23
_atom_site_aniso_U_13
_atom_site_aniso_U_12
Ru1 0.0328(3) 0.0231(3) 0.0260(2) -0.0025(2) -0.00211(18) -0.0026(2)
Cl1 0.131(2) 0.0712(19) 0.0872(17) 0.0225(14) 0.0424(16) 0.0304(17)
C1 0.022(3) 0.021(3) 0.025(3) 0.000(2) 0.005(2) 0.000(3)
N2 0.026(2) 0.021(3) 0.021(2) -0.0008(19) 0.0042(17) 0.001(2)
C3 0.035(3) 0.020(3) 0.023(3) -0.003(2) 0.005(2) 0.001(3)
C4 0.029(3) 0.021(3) 0.022(2) -0.002(2) 0.003(2) -0.004(3)
N5 0.028(3) 0.020(3) 0.021(2) 0.0000(19) 0.0008(17) -0.001(2)
C6 0.029(3) 0.015(3) 0.023(2) 0.000(2) 0.004(2) -0.002(3)
C7 0.028(3) 0.020(3) 0.027(3) -0.002(2) 0.007(2) 0.001(3)
C8 0.030(3) 0.026(3) 0.019(2) 0.003(2) 0.001(2) 0.001(3)
C9 0.035(3) 0.018(3) 0.026(3) 0.003(2) 0.009(2) 0.002(3)
C10 0.031(3) 0.021(3) 0.029(3) 0.003(2) 0.008(2) -0.004(3)
C11 0.022(3) 0.021(3) 0.027(3) 0.003(2) 0.003(2) 0.001(3)
C12 0.034(3) 0.024(3) 0.023(3) 0.002(2) 0.007(2) -0.005(3)
C13 0.036(3) 0.025(4) 0.025(3) 0.000(3) 0.002(2) 0.004(3)
C14 0.040(4) 0.036(4) 0.032(3) -0.006(3) -0.001(3) 0.012(3)
C15 0.045(4) 0.044(5) 0.045(4) -0.017(3) -0.005(3) 0.014(4)
C16 0.067(5) 0.068(6) 0.030(3) -0.008(4) 0.007(3) 0.024(5)
C17 0.046(4) 0.080(7) 0.034(3) 0.000(4) 0.013(3) 0.024(5)
C18 0.045(4) 0.052(5) 0.034(3) 0.004(3) 0.011(3) 0.012(4)
C19 0.026(3) 0.039(4) 0.023(3) 0.003(3) 0.003(2) -0.006(3)
C20 0.034(3) 0.042(4) 0.038(3) -0.001(3) 0.006(3) 0.006(3)
C21 0.031(4) 0.066(6) 0.047(4) 0.017(4) 0.004(3) 0.015(4)
C22 0.030(4) 0.082(7) 0.040(4) 0.024(4) -0.001(3) -0.012(4)
C23 0.050(4) 0.061(6) 0.036(3) 0.005(4) -0.003(3) -0.024(4)
C24 0.045(4) 0.041(4) 0.030(3) 0.004(3) 0.000(3) -0.013(3)
C25 0.043(4) 0.039(4) 0.032(3) 0.014(3) 0.007(3) 0.003(3)
C26 0.034(3) 0.020(3) 0.025(3) 0.001(2) 0.004(2) -0.004(3)
C27 0.021(3) 0.028(4) 0.030(3) 0.002(3) 0.003(2) -0.005(3)
C28 0.033(3) 0.032(4) 0.040(3) 0.000(3) 0.008(3) -0.006(3)
C29 0.038(4) 0.039(5) 0.051(4) 0.001(3) 0.012(3) -0.008(3)
C30 0.027(3) 0.051(5) 0.054(4) -0.006(4) 0.017(3) -0.006(3)
C31 0.047(4) 0.037(5) 0.071(5) -0.012(4) 0.011(4) 0.007(4)
C32 0.031(3) 0.027(4) 0.046(3) 0.002(3) 0.008(3) -0.006(3)
C33 0.028(3) 0.034(4) 0.032(3) -0.007(3) 0.009(2) -0.009(3)
C34 0.067(5) 0.039(5) 0.038(3) -0.003(3) 0.005(3) -0.007(4)
C35 0.075(6) 0.068(6) 0.041(4) -0.016(4) 0.008(4) -0.033(5)
C36 0.057(5) 0.044(5) 0.071(5) -0.027(4) 0.017(4) -0.009(4)
C37 0.043(4) 0.036(5) 0.091(6) -0.018(4) 0.007(4) -0.001(4)
C38 0.042(4) 0.035(4) 0.060(4) -0.014(4) 0.005(3) -0.006(4)
C39 0.035(3) 0.017(3) 0.020(2) 0.001(2) 0.004(2) 0.003(3)
C40 0.035(3) 0.021(3) 0.024(3) 0.001(2) 0.005(2) 0.000(3)
C41 0.032(3) 0.029(4) 0.031(3) 0.002(3) 0.004(2) -0.004(3)
C42 0.043(4) 0.025(4) 0.029(3) 0.001(3) -0.002(2) -0.002(3)
C43 0.036(3) 0.022(4) 0.030(3) -0.003(2) -0.001(2) 0.005(3)
C44 0.034(3) 0.022(3) 0.025(3) -0.003(2) 0.005(2) -0.002(3)
C45 0.029(3) 0.026(4) 0.033(3) 0.001(3) 0.004(2) -0.002(3)
C46 0.033(3) 0.026(4) 0.043(3) 0.005(3) 0.006(3) -0.006(3)
C47 0.047(4) 0.031(4) 0.044(4) 0.001(3) 0.001(3) -0.009(3)
C48 0.047(4) 0.035(4) 0.060(4) 0.006(4) -0.011(3) -0.006(4)
C49 0.043(4) 0.042(5) 0.073(5) 0.009(4) 0.004(4) -0.007(4)
C50 0.054(5) 0.055(6) 0.066(5) 0.010(4) 0.013(4) -0.022(4)
C51 0.052(4) 0.051(5) 0.045(4) -0.001(4) 0.010(3) -0.022(4)
C52 0.038(3) 0.022(4) 0.040(3) -0.001(3) 0.015(3) -0.008(3)
C53 0.064(5) 0.030(4) 0.052(4) -0.006(3) 0.024(3) -0.002(4)
C54 0.072(6) 0.027(4) 0.074(5) -0.001(4) 0.029(4) 0.005(4)
C55 0.078(6) 0.033(5) 0.054(4) -0.012(4) 0.034(4) -0.020(4)
C56 0.069(5) 0.052(5) 0.037(3) -0.006(4) 0.015(3) -0.022(5)
C57 0.043(4) 0.039(4) 0.035(3) -0.006(3) 0.007(3) -0.007(3)
C58 0.043(4) 0.025(4) 0.058(4) 0.008(3) -0.008(3) -0.002(3)
C59 0.032(3) 0.024(4) 0.033(3) 0.003(3) 0.001(2) -0.001(3)
C60 0.030(3) 0.027(4) 0.040(3) -0.002(3) -0.005(2) 0.006(3)
C61 0.048(4) 0.034(4) 0.039(3) -0.006(3) -0.004(3) 0.005(3)
C62 0.076(6) 0.052(6) 0.039(4) -0.007(4) -0.011(3) 0.004(5)
C63 0.082(6) 0.054(6) 0.050(4) -0.020(4) -0.022(4) 0.010(5)
C64 0.088(7) 0.044(5) 0.070(5) -0.019(4) -0.023(5) -0.007(5)
C65 0.069(5) 0.035(5) 0.062(5) -0.002(4) -0.016(4) -0.012(4)
C66 0.027(3) 0.027(4) 0.040(3) 0.007(3) -0.004(2) -0.006(3)
C67 0.033(4) 0.050(5) 0.041(3) 0.003(3) -0.004(3) 0.001(3)
C68 0.034(4) 0.060(5) 0.050(4) 0.010(4) -0.004(3) 0.012(4)
C69 0.031(4) 0.047(5) 0.059(4) -0.008(4) 0.010(3) 0.004(3)
C70 0.055(4) 0.040(5) 0.044(4) -0.003(3) 0.010(3) 0.005(4)
C71 0.034(4) 0.038(4) 0.042(3) -0.005(3) 0.000(3) 0.004(3)
C72 0.047(4) 0.020(3) 0.030(3) -0.006(3) -0.006(3) -0.007(3)
C73 0.045(4) 0.026(4) 0.020(2) -0.001(2) -0.003(2) -0.001(3)
C74 0.046(4) 0.024(4) 0.028(3) -0.007(3) 0.003(3) 0.004(3)
C75 0.051(4) 0.018(3) 0.030(3) -0.004(2) 0.000(3) 0.004(3)
C76 0.051(4) 0.029(4) 0.025(3) -0.007(3) -0.006(3) -0.002(3)
C77 0.046(4) 0.033(4) 0.051(4) -0.011(3) -0.001(3) -0.005(4)
C78 0.047(4) 0.038(4) 0.038(3) -0.002(3) 0.000(3) 0.006(3)
C79 0.047(4) 0.032(4) 0.066(5) -0.005(4) 0.003(3) -0.003(4)
C80 0.078(5) 0.031(4) 0.026(3) 0.001(3) 0.005(3) 0.000(4)
C81 0.055(5) 0.051(5) 0.037(3) -0.006(3) -0.014(3) 0.007(4)
C82 0.067(5) 0.060(6) 0.050(4) -0.002(4) -0.004(4) -0.007(5)
C83 0.060(5) 0.056(6) 0.053(4) 0.006(4) -0.007(4) -0.007(4)
C84 0.047(5) 0.069(6) 0.063(5) -0.006(4) -0.001(4) -0.010(5)
C85 0.054(5) 0.071(7) 0.072(5) 0.000(5) -0.001(4) -0.004(5)
C86 0.075(6) 0.059(6) 0.085(6) -0.006(5) -0.004(5) -0.017(5)
C87 0.070(6) 0.088(8) 0.067(5) -0.007(5) 0.011(4) -0.019(6)
C88 0.117(19) 0.13(2) 0.123(19) 0.094(17) -0.074(15) -0.076(17)
C89 0.075(5) 0.075(5) 0.076(5) -0.0001(10) 0.0020(10) 0.0002(10)
C90 0.095(19) 0.18(3) 0.37(5) -0.24(4) 0.09(3) -0.04(2)
C91 0.11(2) 0.19(4) 0.50(7) -0.29(5) 0.14(3) -0.09(2)
C92 0.024(8) 0.044(12) 0.27(3) -0.046(16) -0.017(13) -0.008(9)
C93 0.13(2) 0.049(12) 0.135(19) 0.027(13) -0.097(16) -0.025(13)

loop_
_atom_type_symbol
_atom_type_description
_atom_type_scat_dispersion_real
_atom_type_scat_dispersion_imag
_atom_type_scat_source
C C 0.0033 0.0016 'International Tables Vol C Tables 4.2.6.8 and 6.1.1.4'
H H 0.0000 0.0000 'International Tables Vol C Tables 4.2.6.8 and 6.1.1.4'
N N 0.0061 0.0033 'International Tables Vol C Tables 4.2.6.8 and 6.1.1.4'
Cl Cl 0.1484 0.1585 'International Tables Vol C Tables 4.2.6.8 and 6.1.1.4'
Ru Ru -1.2594 0.8363 'International Tables Vol C Tables 4.2.6.8 and 6.1.1.4'

loop_
_geom_angle_atom_site_label_1
_geom_angle_atom_site_label_2
_geom_angle_atom_site_label_3
_geom_angle
C1 Ru1 C73 116.4(2)
C1 Ru1 C75 124.3(2)
C73 Ru1 C75 66.4(2)
C1 Ru1 C72 152.5(2)
C73 Ru1 C72 39.5(2)
C75 Ru1 C72 65.5(2)
C1 Ru1 C74 104.6(2)
C73 Ru1 C74 39.4(2)
C75 Ru1 C74 39.5(2)
C72 Ru1 C74 65.5(2)
C1 Ru1 C76 163.1(2)
C73 Ru1 C76 65.4(2)
C75 Ru1 C76 39.4(2)
C72 Ru1 C76 38.0(2)
C74 Ru1 C76 65.5(2)
C1 Ru1 Cl1 93.13(16)
C73 Ru1 Cl1 135.49(19)
C75 Ru1 Cl1 124.28(19)
C72 Ru1 Cl1 100.93(19)
C74 Ru1 Cl1 161.30(18)
C76 Ru1 Cl1 95.9(2)
N5 C1 N2 102.5(4)
N5 C1 Ru1 128.5(4)
N2 C1 Ru1 127.2(4)
C1 N2 C3 112.3(5)
C1 N2 C6 123.0(4)
C3 N2 C6 124.1(5)
C4 C3 N2 107.1(5)
C4 C3 H3A 126.4
N2 C3 H3A 126.4
C3 C4 N5 106.9(4)
C3 C4 H4A 126.6
N5 C4 H4A 126.6
C1 N5 C4 111.2(5)
C1 N5 C39 124.3(5)
C4 N5 C39 124.1(4)
C11 C6 C7 121.3(5)
C11 C6 N2 118.5(5)
C7 C6 N2 120.1(5)
C8 C7 C6 117.3(5)
C8 C7 C12 121.4(5)
C6 C7 C12 121.0(5)
C7 C8 C9 122.2(5)
C7 C8 H8A 118.9
C9 C8 H8A 118.9
C10 C9 C8 117.5(5)
C10 C9 C25 121.6(5)
C8 C9 C25 120.9(5)
C9 C10 C11 122.9(5)
C9 C10 H10A 118.5
C11 C10 H10A 118.5
C6 C11 C10 117.2(5)
C6 C11 C26 121.4(5)
C10 C11 C26 120.7(5)
C13 C12 C7 111.9(5)
C13 C12 C19 110.9(5)
C7 C12 C19 112.3(4)
C13 C12 H12A 107.1
C7 C12 H12A 107.1
C19 C12 H12A 107.1
C18 C13 C14 119.3(6)
C18 C13 C12 117.9(6)
C14 C13 C12 122.6(5)
C15 C14 C13 120.1(6)
C15 C14 H14A 120.0
C13 C14 H14A 120.0
C16 C15 C14 120.3(7)
C16 C15 H15A 119.9
C14 C15 H15A 119.9
C17 C16 C15 119.9(7)
C17 C16 H16A 120.1
C15 C16 H16A 120.1
C16 C17 C18 121.2(7)
C16 C17 H17A 119.4
C18 C17 H17A 119.4
C13 C18 C17 119.3(7)
C13 C18 H18A 120.4
C17 C18 H18A 120.4
C24 C19 C20 117.7(6)
C24 C19 C12 120.3(6)
C20 C19 C12 122.0(6)
C19 C20 C21 121.7(7)
C19 C20 H20A 119.2
C21 C20 H20A 119.2
C22 C21 C20 119.6(7)
C22 C21 H21A 120.2
C20 C21 H21A 120.2
C23 C22 C21 119.4(7)
C23 C22 H22A 120.3
C21 C22 H22A 120.3
C22 C23 C24 119.9(7)
C22 C23 H23A 120.0
C24 C23 H23A 120.0
C19 C24 C23 121.6(7)
C19 C24 H24A 119.2
C23 C24 H24A 119.2
C9 C25 H25A 109.5
C9 C25 H25B 109.5
H25A C25 H25B 109.5
C9 C25 H25C 109.5
H25A C25 H25C 109.5
H25B C25 H25C 109.5
C11 C26 C33 109.2(5)
C11 C26 C27 114.8(4)
C33 C26 C27 111.5(5)
C11 C26 H26A 107.0
C33 C26 H26A 107.0
C27 C26 H26A 107.0
C32 C27 C28 117.6(5)
C32 C27 C26 120.0(5)
C28 C27 C26 122.5(6)
C29 C28 C27 121.6(6)
C29 C28 H28A 119.2
C27 C28 H28A 119.2
C30 C29 C28 120.0(7)
C30 C29 H29A 120.0
C28 C29 H29A 120.0
C29 C30 C31 119.6(6)
C29 C30 H30A 120.2
C31 C30 H30A 120.2
C30 C31 C32 120.2(7)
C30 C31 H31A 119.9
C32 C31 H31A 119.9
C27 C32 C31 121.0(6)
C27 C32 H32A 119.5
C31 C32 H32A 119.5
C34 C33 C38 117.7(6)
C34 C33 C26 118.7(6)
C38 C33 C26 123.6(5)
C33 C34 C35 121.0(8)
C33 C34 H34A 119.5
C35 C34 H34A 119.5
C36 C35 C34 120.0(7)
C36 C35 H35A 120.0
C34 C35 H35A 120.0
C35 C36 C37 119.0(7)
C35 C36 H36A 120.5
C37 C36 H36A 120.5
C38 C37 C36 120.3(8)
C38 C37 H37A 119.8
C36 C37 H37A 119.8
C37 C38 C33 121.9(7)
C37 C38 H38A 119.0
C33 C38 H38A 119.0
C40 C39 C44 120.3(5)
C40 C39 N5 120.2(5)
C44 C39 N5 119.3(5)
C41 C40 C39 118.6(5)
C41 C40 C45 121.2(5)
C39 C40 C45 119.9(5)
C40 C41 C42 121.7(6)
C40 C41 H41A 119.2
C42 C41 H41A 119.2
C43 C42 C41 118.2(6)
C43 C42 C58 121.2(6)
C41 C42 C58 120.5(6)
C42 C43 C44 122.0(6)
C42 C43 H43A 119.0
C44 C43 H43A 119.0
C43 C44 C39 118.3(5)
C43 C44 C59 120.1(5)
C39 C44 C59 121.1(5)
C40 C45 C46 112.7(5)
C40 C45 C52 109.8(5)
C46 C45 C52 112.1(5)
C40 C45 H45A 107.3
C46 C45 H45A 107.3
C52 C45 H45A 107.3
C47 C46 C51 117.3(6)
C47 C46 C45 120.1(5)
C51 C46 C45 122.7(6)
C48 C47 C46 121.1(6)
C48 C47 H47A 119.4
C46 C47 H47A 119.4
C49 C48 C47 120.6(7)
C49 C48 H48A 119.7
C47 C48 H48A 119.7
C48 C49 C50 119.3(7)
C48 C49 H49A 120.3
C50 C49 H49A 120.3
C51 C50 C49 119.8(7)
C51 C50 H50A 120.1
C49 C50 H50A 120.1
C50 C51 C46 121.8(7)
C50 C51 H51A 119.1
C46 C51 H51A 119.1
C53 C52 C57 118.9(6)
C53 C52 C45 120.0(6)
C57 C52 C45 121.1(6)
C52 C53 C54 121.0(8)
C52 C53 H53A 119.5
C54 C53 H53A 119.5
C53 C54 C55 120.2(8)
C53 C54 H54A 119.9
C55 C54 H54A 119.9
C56 C55 C54 120.0(7)
C56 C55 H55A 120.0
C54 C55 H55A 120.0
C55 C56 C57 119.6(8)
C55 C56 H56A 120.2
C57 C56 H56A 120.2
C52 C57 C56 120.3(7)
C52 C57 H57A 119.9
C56 C57 H57A 119.9
C42 C58 H58A 109.5
C42 C58 H58B 109.5
H58A C58 H58B 109.5
C42 C58 H58C 109.5
H58A C58 H58C 109.5
H58B C58 H58C 109.5
C44 C59 C66 114.8(5)
C44 C59 C60 110.3(5)
C66 C59 C60 110.8(5)
C44 C59 H59A 106.8
C66 C59 H59A 106.8
C60 C59 H59A 106.8
C61 C60 C65 118.5(6)
C61 C60 C59 122.0(6)
C65 C60 C59 119.6(6)
C60 C61 C62 121.4(7)
C60 C61 H61A 119.3
C62 C61 H61A 119.3
C63 C62 C61 118.8(7)
C63 C62 H62A 120.6
C61 C62 H62A 120.6
C64 C63 C62 120.7(7)
C64 C63 H63A 119.7
C62 C63 H63A 119.7
C63 C64 C65 120.0(8)
C63 C64 H64A 120.0
C65 C64 H64A 120.0
C60 C65 C64 120.5(8)
C60 C65 H65A 119.7
C64 C65 H65A 119.7
C71 C66 C67 116.5(6)
C71 C66 C59 120.1(5)
C67 C66 C59 123.3(5)
C68 C67 C66 121.5(6)
C68 C67 H67A 119.3
C66 C67 H67A 119.3
C67 C68 C69 120.1(6)
C67 C68 H68A 119.9
C69 C68 H68A 119.9
C70 C69 C68 120.1(6)
C70 C69 H69A 120.0
C68 C69 H69A 120.0
C69 C70 C71 119.6(6)
C69 C70 H70A 120.2
C71 C70 H70A 120.2
C70 C71 C66 122.2(6)
C70 C71 H71A 118.9
C66 C71 H71A 118.9
C76 C72 C73 108.5(5)
C76 C72 C77 126.6(6)
C73 C72 C77 124.9(6)
C76 C72 Ru1 71.6(3)
C73 C72 Ru1 68.6(3)
C77 C72 Ru1 125.0(4)
C74 C73 C72 108.2(5)
C74 C73 C78 126.5(6)
C72 C73 C78 124.7(6)
C74 C73 Ru1 72.1(4)
C72 C73 Ru1 71.9(4)
C78 C73 Ru1 128.4(4)
C73 C74 C75 106.9(6)
C73 C74 C79 128.6(6)
C75 C74 C79 124.5(6)
C73 C74 Ru1 68.5(3)
C75 C74 Ru1 68.9(3)
C79 C74 Ru1 128.7(4)
C74 C75 C76 108.0(5)
C74 C75 C80 125.8(6)
C76 C75 C80 125.8(6)
C74 C75 Ru1 71.7(3)
C76 C75 Ru1 72.1(3)
C80 C75 Ru1 127.4(4)
C72 C76 C75 108.2(5)
C72 C76 C81 127.1(6)
C75 C76 C81 124.7(6)
C72 C76 Ru1 70.5(3)
C75 C76 Ru1 68.5(3)
C81 C76 Ru1 128.0(5)
C72 C77 H77A 109.5
C72 C77 H77B 109.5
H77A C77 H77B 109.5
C72 C77 H77C 109.5
H77A C77 H77C 109.5
H77B C77 H77C 109.5
C73 C78 H78A 109.5
C73 C78 H78B 109.5
H78A C78 H78B 109.5
C73 C78 H78C 109.5
H78A C78 H78C 109.5
H78B C78 H78C 109.5
C74 C79 H79A 109.5
C74 C79 H79B 109.5
H79A C79 H79B 109.5
C74 C79 H79C 109.5
H79A C79 H79C 109.5
H79B C79 H79C 109.5
C75 C80 H80A 109.5
C75 C80 H80B 109.5
H80A C80 H80B 109.5
C75 C80 H80C 109.5
H80A C80 H80C 109.5
H80B C80 H80C 109.5
C76 C81 H81A 109.5
C76 C81 H81B 109.5
H81A C81 H81B 109.5
C76 C81 H81C 109.5
H81A C81 H81C 109.5
H81B C81 H81C 109.5
C83 C82 C87 120.1(8)
C83 C82 H82A 120.0
C87 C82 H82A 120.0
C82 C83 C84 120.3(8)
C82 C83 H83A 119.8
C84 C83 H83A 119.8
C83 C84 C85 120.4(8)
C83 C84 H84A 119.8
C85 C84 H84A 119.8
C86 C85 C84 119.7(9)
C86 C85 H85A 120.2
C84 C85 H85A 120.2
C85 C86 C87 120.2(9)
C85 C86 H86A 119.9
C87 C86 H86A 119.9
C82 C87 C86 119.3(9)
C82 C87 H87A 120.4
C86 C87 H87A 120.4
C89 C88 C93 120.0
C89 C88 H88A 120.0
C93 C88 H88A 120.0
C90 C89 C88 120.0
C90 C89 H89A 120.0
C88 C89 H89A 120.0
C89 C90 C91 120.0
C89 C90 H90A 120.0
C91 C90 H90A 120.0
C92 C91 C90 120.0
C92 C91 H91A 120.0
C90 C91 H91A 120.0
C93 C92 C91 120.0
C93 C92 H92A 120.0
C91 C92 H92A 120.0
C92 C93 C88 120.0
C92 C93 H93A 120.0
C88 C93 H93A 120.0

loop_
_geom_bond_atom_site_label_1
_geom_bond_atom_site_label_2
_geom_bond_distance
Ru1 C1 2.110(5)
Ru1 C73 2.118(6)
Ru1 C75 2.127(6)
Ru1 C72 2.161(6)
Ru1 C74 2.165(6)
Ru1 C76 2.175(5)
Ru1 Cl1 2.304(3)
C1 N5 1.382(6)
C1 N2 1.378(7)
N2 C3 1.383(6)
N2 C6 1.455(7)
C3 C4 1.337(8)
C3 H3A 0.9500
C4 N5 1.404(7)
C4 H4A 0.9500
N5 C39 1.441(7)
C6 C11 1.401(7)
C6 C7 1.403(8)
C7 C8 1.395(7)
C7 C12 1.527(7)
C8 C9 1.406(7)
C8 H8A 0.9500
C9 C10 1.369(8)
C9 C25 1.498(7)
C10 C11 1.400(7)
C10 H10A 0.9500
C11 C26 1.528(8)
C12 C13 1.523(7)
C12 C19 1.532(8)
C12 H12A 1.0000
C13 C18 1.388(8)
C13 C14 1.398(9)
C14 C15 1.399(8)
C14 H14A 0.9500
C15 C16 1.372(10)
C15 H15A 0.9500
C16 C17 1.368(12)
C16 H16A 0.9500
C17 C18 1.406(10)
C17 H17A 0.9500
C18 H18A 0.9500
C19 C24 1.372(9)
C19 C20 1.379(9)
C20 C21 1.390(9)
C20 H20A 0.9500
C21 C22 1.383(11)
C21 H21A 0.9500
C22 C23 1.373(11)
C22 H22A 0.9500
C23 C24 1.394(9)
C23 H23A 0.9500
C24 H24A 0.9500
C25 H25A 0.9800
C25 H25B 0.9800
C25 H25C 0.9800
C26 C33 1.537(8)
C26 C27 1.533(7)
C26 H26A 1.0000
C27 C32 1.382(9)
C27 C28 1.397(8)
C28 C29 1.375(8)
C28 H28A 0.9500
C29 C30 1.378(10)
C29 H29A 0.9500
C30 C31 1.376(10)
C30 H30A 0.9500
C31 C32 1.395(9)
C31 H31A 0.9500
C32 H32A 0.9500
C33 C34 1.382(9)
C33 C38 1.381(10)
C34 C35 1.415(10)
C34 H34A 0.9500
C35 C36 1.378(12)
C35 H35A 0.9500
C36 C37 1.383(11)
C36 H36A 0.9500
C37 C38 1.386(10)
C37 H37A 0.9500
C38 H38A 0.9500
C39 C40 1.399(8)
C39 C44 1.416(8)
C40 C41 1.392(9)
C40 C45 1.526(8)
C41 C42 1.398(9)
C41 H41A 0.9500
C42 C43 1.388(9)
C42 C58 1.517(9)
C43 C44 1.387(8)
C43 H43A 0.9500
C44 C59 1.516(8)
C45 C46 1.528(8)
C45 C52 1.535(8)
C45 H45A 1.0000
C46 C47 1.386(9)
C46 C51 1.401(8)
C47 C48 1.384(9)
C47 H47A 0.9500
C48 C49 1.380(10)
C48 H48A 0.9500
C49 C50 1.383(11)
C49 H49A 0.9500
C50 C51 1.376(10)
C50 H50A 0.9500
C51 H51A 0.9500
C52 C53 1.370(9)
C52 C57 1.397(9)
C53 C54 1.383(10)
C53 H53A 0.9500
C54 C55 1.383(12)
C54 H54A 0.9500
C55 C56 1.373(11)
C55 H55A 0.9500
C56 C57 1.402(9)
C56 H56A 0.9500
C57 H57A 0.9500
C58 H58A 0.9800
C58 H58B 0.9800
C58 H58C 0.9800
C59 C66 1.519(8)
C59 C60 1.541(8)
C59 H59A 1.0000
C60 C61 1.377(9)
C60 C65 1.393(10)
C61 C62 1.406(9)
C61 H61A 0.9500
C62 C63 1.379(12)
C62 H62A 0.9500
C63 C64 1.371(12)
C63 H63A 0.9500
C64 C65 1.394(11)
C64 H64A 0.9500
C65 H65A 0.9500
C66 C71 1.396(8)
C66 C67 1.409(8)
C67 C68 1.375(9)
C67 H67A 0.9500
C68 C69 1.385(9)
C68 H68A 0.9500
C69 C70 1.372(10)
C69 H69A 0.9500
C70 C71 1.384(9)
C70 H70A 0.9500
C71 H71A 0.9500
C72 C76 1.411(9)
C72 C73 1.447(8)
C72 C77 1.481(9)
C73 C74 1.443(9)
C73 C78 1.495(9)
C74 C75 1.450(9)
C74 C79 1.487(9)
C75 C76 1.452(9)
C75 C80 1.489(9)
C76 C81 1.495(9)
C77 H77A 0.9800
C77 H77B 0.9800
C77 H77C 0.9800
C78 H78A 0.9800
C78 H78B 0.9800
C78 H78C 0.9800
C79 H79A 0.9800
C79 H79B 0.9800
C79 H79C 0.9800
C80 H80A 0.9800
C80 H80B 0.9800
C80 H80C 0.9800
C81 H81A 0.9800
C81 H81B 0.9800
C81 H81C 0.9800
C82 C83 1.366(11)
C82 C87 1.387(12)
C82 H82A 0.9500
C83 C84 1.377(11)
C83 H83A 0.9500
C84 C85 1.378(12)
C84 H84A 0.9500
C85 C86 1.371(12)
C85 H85A 0.9500
C86 C87 1.396(12)
C86 H86A 0.9500
C87 H87A 0.9500
C88 C89 1.3900
C88 C93 1.3900
C88 H88A 0.9500
C89 C90 1.3900
C89 H89A 0.9500
C90 C91 1.3900
C90 H90A 0.9500
C91 C92 1.3900
C91 H91A 0.9500
C92 C93 1.3900
C92 H92A 0.9500
C93 H93A 0.9500

loop_
_geom_torsion_atom_site_label_1
_geom_torsion_atom_site_label_2
_geom_torsion_atom_site_label_3
_geom_torsion_atom_site_label_4
_geom_torsion
C73 Ru1 C1 N5 -67.3(5)
C75 Ru1 C1 N5 -145.7(4)
C72 Ru1 C1 N5 -42.8(7)
C74 Ru1 C1 N5 -107.6(5)
C76 Ru1 C1 N5 -159.5(7)
Cl1 Ru1 C1 N5 78.2(5)
C73 Ru1 C1 N2 130.9(4)
C75 Ru1 C1 N2 52.6(5)
C72 Ru1 C1 N2 155.4(5)
C74 Ru1 C1 N2 90.6(5)
C76 Ru1 C1 N2 38.7(10)
Cl1 Ru1 C1 N2 -83.5(4)
N5 C1 N2 C3 -2.4(6)
Ru1 C1 N2 C3 163.1(4)
N5 C1 N2 C6 168.4(4)
Ru1 C1 N2 C6 -26.1(7)
C1 N2 C3 C4 2.1(6)
C6 N2 C3 C4 -168.6(5)
N2 C3 C4 N5 -0.8(6)
N2 C1 N5 C4 1.8(6)
Ru1 C1 N5 C4 -163.4(4)
N2 C1 N5 C39 -170.9(5)
Ru1 C1 N5 C39 23.9(7)
C3 C4 N5 C1 -0.6(6)
C3 C4 N5 C39 172.1(5)
C1 N2 C6 C11 -97.3(6)
C3 N2 C6 C11 72.4(7)
C1 N2 C6 C7 85.8(7)
C3 N2 C6 C7 -104.5(6)
C11 C6 C7 C8 11.6(8)
N2 C6 C7 C8 -171.6(5)
C11 C6 C7 C12 -162.0(5)
N2 C6 C7 C12 14.7(8)
C6 C7 C8 C9 -0.6(9)
C12 C7 C8 C9 173.0(5)
C7 C8 C9 C10 -7.5(9)
C7 C8 C9 C25 173.9(6)
C8 C9 C10 C11 5.1(9)
C25 C9 C10 C11 -176.3(6)
C7 C6 C11 C10 -13.9(8)
N2 C6 C11 C10 169.3(5)
C7 C6 C11 C26 156.7(5)
N2 C6 C11 C26 -20.1(8)
C9 C10 C11 C6 5.2(9)
C9 C10 C11 C26 -165.4(6)
C8 C7 C12 C13 -110.7(6)
C6 C7 C12 C13 62.7(7)
C8 C7 C12 C19 14.8(8)
C6 C7 C12 C19 -171.8(5)
C7 C12 C13 C18 -158.5(6)
C19 C12 C13 C18 75.2(7)
C7 C12 C13 C14 25.8(8)
C19 C12 C13 C14 -100.4(6)
C18 C13 C14 C15 1.4(9)
C12 C13 C14 C15 176.9(6)
C13 C14 C15 C16 -1.3(10)
C14 C15 C16 C17 0.3(11)
C15 C16 C17 C18 0.7(11)
C14 C13 C18 C17 -0.4(10)
C12 C13 C18 C17 -176.1(6)
C16 C17 C18 C13 -0.7(11)
C13 C12 C19 C24 -151.4(5)
C7 C12 C19 C24 82.5(7)
C13 C12 C19 C20 30.1(7)
C7 C12 C19 C20 -96.0(6)
C24 C19 C20 C21 -0.8(9)
C12 C19 C20 C21 177.7(5)
C19 C20 C21 C22 1.6(9)
C20 C21 C22 C23 -2.2(10)
C21 C22 C23 C24 2.0(10)
C20 C19 C24 C23 0.6(9)
C12 C19 C24 C23 -177.9(5)
C22 C23 C24 C19 -1.3(10)
C6 C11 C26 C33 -84.2(7)
C10 C11 C26 C33 86.0(6)
C6 C11 C26 C27 149.7(6)
C10 C11 C26 C27 -40.1(8)
C11 C26 C27 C32 -98.4(6)
C33 C26 C27 C32 136.7(6)
C11 C26 C27 C28 82.5(7)
C33 C26 C27 C28 -42.4(7)
C32 C27 C28 C29 2.1(9)
C26 C27 C28 C29 -178.8(6)
C27 C28 C29 C30 -1.2(10)
C28 C29 C30 C31 0.1(11)
C29 C30 C31 C32 0.1(11)
C28 C27 C32 C31 -1.9(9)
C26 C27 C32 C31 179.0(6)
C30 C31 C32 C27 0.8(11)
C11 C26 C33 C34 161.0(5)
C27 C26 C33 C34 -71.0(7)
C11 C26 C33 C38 -18.8(8)
C27 C26 C33 C38 109.2(6)
C38 C33 C34 C35 1.8(10)
C26 C33 C34 C35 -178.1(6)
C33 C34 C35 C36 -0.9(11)
C34 C35 C36 C37 -0.1(12)
C35 C36 C37 C38 0.2(12)
C36 C37 C38 C33 0.8(11)
C34 C33 C38 C37 -1.8(10)
C26 C33 C38 C37 178.1(6)
C1 N5 C39 C40 -90.5(6)
C4 N5 C39 C40 97.7(6)
C1 N5 C39 C44 94.6(6)
C4 N5 C39 C44 -77.2(6)
C44 C39 C40 C41 -10.1(8)
N5 C39 C40 C41 175.0(5)
C44 C39 C40 C45 162.7(5)
N5 C39 C40 C45 -12.1(7)
C39 C40 C41 C42 3.8(8)
C45 C40 C41 C42 -168.9(5)
C40 C41 C42 C43 3.1(8)
C40 C41 C42 C58 -179.5(5)
C41 C42 C43 C44 -3.9(8)
C58 C42 C43 C44 178.7(6)
C42 C43 C44 C39 -2.2(8)
C42 C43 C44 C59 169.7(5)
C40 C39 C44 C43 9.4(8)
N5 C39 C44 C43 -175.7(5)
C40 C39 C44 C59 -162.4(5)
N5 C39 C44 C59 12.5(7)
C41 C40 C45 C46 -17.4(7)
C39 C40 C45 C46 170.0(5)
C41 C40 C45 C52 108.3(6)
C39 C40 C45 C52 -64.3(6)
C40 C45 C46 C47 -76.9(7)
C52 C45 C46 C47 158.7(6)
C40 C45 C46 C51 102.2(7)
C52 C45 C46 C51 -22.2(9)
C51 C46 C47 C48 -0.5(11)
C45 C46 C47 C48 178.7(6)
C46 C47 C48 C49 -0.1(11)
C47 C48 C49 C50 0.8(12)
C48 C49 C50 C51 -0.7(13)
C49 C50 C51 C46 0.0(13)
C47 C46 C51 C50 0.6(11)
C45 C46 C51 C50 -178.6(7)
C40 C45 C52 C53 146.4(6)
C46 C45 C52 C53 -87.6(7)
C40 C45 C52 C57 -33.2(8)
C46 C45 C52 C57 92.8(7)
C57 C52 C53 C54 -0.4(10)
C45 C52 C53 C54 180.0(6)
C52 C53 C54 C55 1.3(11)
C53 C54 C55 C56 -1.5(11)
C54 C55 C56 C57 0.8(10)
C53 C52 C57 C56 -0.3(9)
C45 C52 C57 C56 179.3(6)
C55 C56 C57 C52 0.1(10)
C43 C44 C59 C66 28.5(7)
C39 C44 C59 C66 -159.9(5)
C43 C44 C59 C60 -97.5(6)
C39 C44 C59 C60 74.1(6)
C44 C59 C60 C61 30.1(8)
C66 C59 C60 C61 -98.1(7)
C44 C59 C60 C65 -150.4(6)
C66 C59 C60 C65 81.4(7)
C65 C60 C61 C62 2.2(10)
C59 C60 C61 C62 -178.3(6)
C60 C61 C62 C63 0.1(11)
C61 C62 C63 C64 -2.1(13)
C62 C63 C64 C65 1.8(13)
C61 C60 C65 C64 -2.5(11)
C59 C60 C65 C64 178.0(7)
C63 C64 C65 C60 0.6(13)
C44 C59 C66 C71 81.5(7)
C60 C59 C66 C71 -152.7(6)
C44 C59 C66 C67 -100.9(7)
C60 C59 C66 C67 24.8(9)
C71 C66 C67 C68 -0.6(11)
C59 C66 C67 C68 -178.2(7)
C66 C67 C68 C69 0.3(12)
C67 C68 C69 C70 1.1(12)
C68 C69 C70 C71 -2.2(12)
C69 C70 C71 C66 1.9(11)
C67 C66 C71 C70 -0.5(10)
C59 C66 C71 C70 177.2(6)
C1 Ru1 C72 C76 -155.1(4)
C73 Ru1 C72 C76 -119.3(5)
C75 Ru1 C72 C76 -37.3(4)
C74 Ru1 C72 C76 -80.9(4)
Cl1 Ru1 C72 C76 85.5(4)
C1 Ru1 C72 C73 -35.8(6)
C75 Ru1 C72 C73 82.0(4)
C74 Ru1 C72 C73 38.4(3)
C76 Ru1 C72 C73 119.3(5)
Cl1 Ru1 C72 C73 -155.1(3)
C1 Ru1 C72 C77 82.7(7)
C73 Ru1 C72 C77 118.4(7)
C75 Ru1 C72 C77 -159.6(6)
C74 Ru1 C72 C77 156.9(6)
C76 Ru1 C72 C77 -122.2(7)
Cl1 Ru1 C72 C77 -36.7(6)
C76 C72 C73 C74 -2.7(7)
C77 C72 C73 C74 178.0(6)
Ru1 C72 C73 C74 -63.4(4)
C76 C72 C73 C78 -174.6(5)
C77 C72 C73 C78 6.1(9)
Ru1 C72 C73 C78 124.7(6)
C76 C72 C73 Ru1 60.7(4)
C77 C72 C73 Ru1 -118.6(6)
C1 Ru1 C73 C74 -80.7(4)
C75 Ru1 C73 C74 37.3(3)
C72 Ru1 C73 C74 116.8(5)
C76 Ru1 C73 C74 80.7(4)
Cl1 Ru1 C73 C74 152.9(3)
C1 Ru1 C73 C72 162.4(3)
C75 Ru1 C73 C72 -79.5(4)
C74 Ru1 C73 C72 -116.8(5)
C76 Ru1 C73 C72 -36.2(3)
Cl1 Ru1 C73 C72 36.1(4)
C1 Ru1 C73 C78 42.1(6)
C75 Ru1 C73 C78 160.2(7)
C72 Ru1 C73 C78 -120.3(7)
C74 Ru1 C73 C78 122.9(7)
C76 Ru1 C73 C78 -156.5(7)
Cl1 Ru1 C73 C78 -84.2(6)
C72 C73 C74 C75 4.8(6)
C78 C73 C74 C75 176.6(5)
Ru1 C73 C74 C75 -58.4(4)
C72 C73 C74 C79 -173.7(6)
C78 C73 C74 C79 -1.9(10)
Ru1 C73 C74 C79 123.1(6)
C72 C73 C74 Ru1 63.2(4)
C78 C73 C74 Ru1 -125.0(6)
C1 Ru1 C74 C73 114.0(3)
C75 Ru1 C74 C73 -119.1(5)
C72 Ru1 C74 C73 -38.6(3)
C76 Ru1 C74 C73 -80.5(4)
Cl1 Ru1 C74 C73 -84.6(6)
C1 Ru1 C74 C75 -126.9(4)
C73 Ru1 C74 C75 119.1(5)
C72 Ru1 C74 C75 80.5(4)
C76 Ru1 C74 C75 38.6(4)
Cl1 Ru1 C74 C75 34.5(8)
C1 Ru1 C74 C79 -9.0(6)
C73 Ru1 C74 C79 -123.0(7)
C75 Ru1 C74 C79 117.9(8)
C72 Ru1 C74 C79 -161.6(7)
C76 Ru1 C74 C79 156.5(7)
Cl1 Ru1 C74 C79 152.4(5)
C73 C74 C75 C76 -5.2(6)
C79 C74 C75 C76 173.4(6)
Ru1 C74 C75 C76 -63.4(4)
C73 C74 C75 C80 -178.4(5)
C79 C74 C75 C80 0.2(10)
Ru1 C74 C75 C80 123.4(6)
C73 C74 C75 Ru1 58.2(4)
C79 C74 C75 Ru1 -123.2(6)
C1 Ru1 C75 C74 69.6(4)
C73 Ru1 C75 C74 -37.2(4)
C72 Ru1 C75 C74 -80.7(4)
C76 Ru1 C75 C74 -116.7(5)
Cl1 Ru1 C75 C74 -167.3(3)
C1 Ru1 C75 C76 -173.7(3)
C73 Ru1 C75 C76 79.4(4)
C72 Ru1 C75 C76 36.0(4)
C74 Ru1 C75 C76 116.7(5)
Cl1 Ru1 C75 C76 -50.6(4)
C1 Ru1 C75 C80 -51.9(7)
C73 Ru1 C75 C80 -158.7(7)
C72 Ru1 C75 C80 157.8(7)
C74 Ru1 C75 C80 -121.5(8)
C76 Ru1 C75 C80 121.8(8)
Cl1 Ru1 C75 C80 71.2(6)
C73 C72 C76 C75 -0.6(7)
C77 C72 C76 C75 178.7(6)
Ru1 C72 C76 C75 58.3(4)
C73 C72 C76 C81 177.7(6)
C77 C72 C76 C81 -3.1(10)
Ru1 C72 C76 C81 -123.5(6)
C73 C72 C76 Ru1 -58.9(4)
C77 C72 C76 Ru1 120.4(6)
C74 C75 C76 C72 3.6(7)
C80 C75 C76 C72 176.8(6)
Ru1 C75 C76 C72 -59.5(4)
C74 C75 C76 C81 -174.7(6)
C80 C75 C76 C81 -1.5(10)
Ru1 C75 C76 C81 122.2(6)
C74 C75 C76 Ru1 63.1(4)
C80 C75 C76 Ru1 -123.7(6)
C1 Ru1 C76 C72 137.8(7)
C73 Ru1 C76 C72 37.6(4)
C75 Ru1 C76 C72 119.7(5)
C74 Ru1 C76 C72 81.1(4)
Cl1 Ru1 C76 C72 -100.3(4)
C1 Ru1 C76 C75 18.2(10)
C73 Ru1 C76 C75 -82.1(4)
C72 Ru1 C76 C75 -119.7(5)
C74 Ru1 C76 C75 -38.6(4)
Cl1 Ru1 C76 C75 140.0(3)
C1 Ru1 C76 C81 -99.8(10)
C73 Ru1 C76 C81 159.9(7)
C75 Ru1 C76 C81 -118.0(8)
C72 Ru1 C76 C81 122.3(8)
C74 Ru1 C76 C81 -156.6(7)
Cl1 Ru1 C76 C81 22.1(6)
C87 C82 C83 C84 -0.5(13)
C82 C83 C84 C85 -0.4(13)
C83 C84 C85 C86 1.0(13)
C84 C85 C86 C87 -0.7(14)
C83 C82 C87 C86 0.8(14)
C85 C86 C87 C82 -0.2(15)
C93 C88 C89 C90 0.0
C88 C89 C90 C91 0.0
C89 C90 C91 C92 0.0
C90 C91 C92 C93 0.0
C91 C92 C93 C88 0.0
C89 C88 C93 C92 0.0
